data_2223755
loop_
_publ_author_name
'Liu, Wei-Wei'
'Sun, Ji-You'
'Tang, Li-Juan'
'Zhao, Yue-Qiang'
'Hu, Hong-Wen'

_publ_section_title
;
 2-(2-Chloro-3-quinolyl)-3-phenylthiazolidin-4-one
;
_journal_coeditor_code GW2069
_journal_issue 11
_journal_name_full 'Acta Crystallographica Section E'
_journal_page_first o2753
_journal_paper_doi 10.1107/S1600536809041543
_journal_volume 65
_journal_year 2009
_chemical_formula_iupac 'C18 H13 Cl N2 O S'
_chemical_formula_moiety 'C18 H13 Cl N2 O S'
_chemical_formula_sum 'C18 H13 Cl N2 O S'
_chemical_formula_weight 340.81
_chemical_melting_point_gt 426
_chemical_melting_point_lt 428
_chemical_name_systematic
;
2-(2-Chloro-3-quinolyl)-3-phenylthiazolidin-4-one
;
_space_group_IT_number 15
_symmetry_cell_setting monoclinic
_symmetry_space_group_name_Hall '-C 2yc'
_symmetry_space_group_name_H-M 'C 1 2/c 1'
_atom_sites_solution_hydrogens geom
_atom_sites_solution_primary direct
_atom_sites_solution_secondary difmap
_cell_angle_alpha 90.00
_cell_angle_beta 110.379(2)
_cell_angle_gamma 90.00
_cell_formula_units_Z 8
_cell_length_a 16.1192(6)
_cell_length_b 12.7502(5)
_cell_length_c 16.8949(6)
_cell_measurement_reflns_used 3808
_cell_measurement_temperature 296(2)
_cell_measurement_theta_max 26.32
_cell_measurement_theta_min 2.69
_cell_volume 3255.0(2)
_computing_cell_refinement 'SAINT (Bruker, 2001)'
_computing_data_collection 'SMART (Bruker, 2001)'
_computing_data_reduction 'SAINT (Bruker, 2001)'
_computing_molecular_graphics 'SHELXTL (Sheldrick, 2008)'
_computing_publication_material 'SHELXTL (Sheldrick, 2008)'
_computing_structure_refinement 'SHELXL97 (Sheldrick, 2008)'
_computing_structure_solution 'SHELXS97 (Sheldrick, 2008)'
_diffrn_ambient_temperature 296(2)
_diffrn_measured_fraction_theta_full 1.000
_diffrn_measured_fraction_theta_max 1.000
_diffrn_measurement_device_type 'Bruker SMART CCD area-detector'
_diffrn_measurement_method '\f and \w'
_diffrn_radiation_monochromator graphite
_diffrn_radiation_source 'fine-focus sealed tube'
_diffrn_radiation_type MoK\a
_diffrn_radiation_wavelength 0.71073
_diffrn_reflns_av_R_equivalents 0.0273
_diffrn_reflns_av_sigmaI/netI 0.0238
_diffrn_reflns_limit_h_max 19
_diffrn_reflns_limit_h_min -19
_diffrn_reflns_limit_k_max 15
_diffrn_reflns_limit_k_min -14
_diffrn_reflns_limit_l_max 20
_diffrn_reflns_limit_l_min -20
_diffrn_reflns_number 12810
_diffrn_reflns_theta_full 25.02
_diffrn_reflns_theta_max 25.02
_diffrn_reflns_theta_min 2.09
_exptl_absorpt_coefficient_mu 0.368
_exptl_absorpt_correction_type none
_exptl_crystal_colour 'pale yellow'
_exptl_crystal_density_diffrn 1.391
_exptl_crystal_density_method 'not measured'
_exptl_crystal_description block
_exptl_crystal_F_000 1408
_exptl_crystal_size_max 0.35
_exptl_crystal_size_mid 0.20
_exptl_crystal_size_min 0.15
_refine_diff_density_max 0.222
_refine_diff_density_min -0.244
_refine_ls_extinction_method none
_refine_ls_goodness_of_fit_ref 1.045
_refine_ls_hydrogen_treatment constr
_refine_ls_matrix_type full
_refine_ls_number_parameters 208
_refine_ls_number_reflns 2883
_refine_ls_number_restraints 0
_refine_ls_restrained_S_all 1.045
_refine_ls_R_factor_all 0.0548
_refine_ls_R_factor_gt 0.0367
_refine_ls_shift/su_max 0.001
_refine_ls_shift/su_mean 0.000
_refine_ls_structure_factor_coef Fsqd
_refine_ls_weighting_details 'calc w=1/[\s^2^(Fo^2^)+(0.0404P)^2^+1.9966P] where P=(Fo^2^+2Fc^2^)/3'
_refine_ls_weighting_scheme calc
_refine_ls_wR_factor_gt 0.0884
_refine_ls_wR_factor_ref 0.0981
_reflns_number_gt 2165
_reflns_number_total 2883
_reflns_threshold_expression I>2\s(I)
_cod_data_source_file gw2069.cif
_cod_data_source_block I
_cod_depositor_comments
;
The following automatic conversions were performed:
'_symmetry_cell_setting' value 'Monoclinic' changed to 'monoclinic'
according to '/home/saulius/struct/CIF-dictionaries/cif_core.dic'
dictionary named 'cif_core.dic' version 2.4.1 from 2010-06-29.

Automatic conversion script
Id: cif_fix_enum 1527 2010-12-29 10:47:43Z saulius 

The following automatic conversions were performed:

'_symmetry_cell_setting' value 'Monoclinic' changed to 'monoclinic'
according to /home/saulius/struct/CIF-dictionaries/cif_core.dic
dictionary named 'cif_core.dic' version 2.4.1 from 2010-06-29.

Automatic conversion script
Id: cif_fix_values 1715 2011-07-08 13:25:40Z adriana 
;
_cod_original_sg_symbol_H-M 'C 2/c'
_cod_database_code 2223755
_cod_database_fobs_code 2223755

loop_
_symmetry_equiv_pos_as_xyz
'x, y, z'
'-x, y, -z+1/2'
'x+1/2, y+1/2, z'
'-x+1/2, y+1/2, -z+1/2'
'-x, -y, -z'
'x, -y, z-1/2'
'-x+1/2, -y+1/2, -z'
'x+1/2, -y+1/2, z-1/2'

loop_
_atom_site_type_symbol
_atom_site_label
_atom_site_fract_x
_atom_site_fract_y
_atom_site_fract_z
_atom_site_U_iso_or_equiv
_atom_site_adp_type
_atom_site_calc_flag
_atom_site_refinement_flags
_atom_site_occupancy
_atom_site_disorder_assembly
_atom_site_disorder_group
Cl Cl1 0.18759(4) 0.86407(6) 0.14286(3) 0.0776(2) Uani d . 1 . .
S S1 0.35490(4) 1.06043(5) 0.23906(4) 0.0743(2) Uani d . 1 . .
N N1 0.13806(10) 0.84780(14) 0.27204(10) 0.0529(4) Uani d . 1 . .
C C5 0.23728(14) 0.88458(16) 0.50321(12) 0.0505(5) Uani d . 1 . .
H H5A 0.2911 0.9013 0.5446 0.061 Uiso calc R 1 . .
C C2 0.29190(12) 0.89607(15) 0.30682(11) 0.0432(5) Uani d . 1 . .
C C1 0.20616(13) 0.86948(16) 0.25139(11) 0.0486(5) Uani d . 1 . .
N N2 0.45307(10) 0.91604(14) 0.33821(9) 0.0483(4) Uani d . 1 . .
C C9 0.14837(12) 0.85342(15) 0.35618(12) 0.0455(5) Uani d . 1 . .
C C3 0.30220(12) 0.89873(15) 0.39034(11) 0.0433(5) Uani d . 1 . .
H H3A 0.3576 0.9137 0.4300 0.052 Uiso calc R 1 . .
C C4 0.23063(12) 0.87924(15) 0.41773(11) 0.0418(4) Uani d . 1 . .
C C8 0.07547(14) 0.83422(19) 0.38073(13) 0.0581(6) Uani d . 1 . .
H H8A 0.0210 0.8175 0.3403 0.070 Uiso calc R 1 . .
C C10 0.36487(12) 0.92437(17) 0.27408(11) 0.0488(5) Uani d . 1 . .
H H10A 0.3613 0.8785 0.2265 0.059 Uiso calc R 1 . .
C C13 0.49430(13) 0.81620(18) 0.35847(12) 0.0516(5) Uani d . 1 . .
C C6 0.16534(14) 0.86545(18) 0.52517(13) 0.0578(6) Uani d . 1 . .
H H6A 0.1701 0.8693 0.5816 0.069 Uiso calc R 1 . .
C C7 0.08402(14) 0.8399(2) 0.46357(14) 0.0635(6) Uani d . 1 . .
H H7A 0.0353 0.8268 0.4795 0.076 Uiso calc R 1 . .
O O1 0.55375(11) 1.01688(16) 0.43920(10) 0.0849(6) Uani d . 1 . .
C C18 0.44621(16) 0.72616(19) 0.32907(14) 0.0624(6) Uani d . 1 . .
H H18A 0.3863 0.7308 0.2969 0.075 Uiso calc R 1 . .
C C12 0.48571(15) 1.0079(2) 0.37932(14) 0.0613(6) Uani d . 1 . .
C C14 0.58436(16) 0.8072(2) 0.40572(14) 0.0731(7) Uani d . 1 . .
H H14A 0.6184 0.8669 0.4258 0.088 Uiso calc R 1 . .
C C11 0.42542(19) 1.0985(2) 0.34260(17) 0.0841(8) Uani d . 1 . .
H H11A 0.4596 1.1600 0.3396 0.101 Uiso calc R 1 . .
H H11B 0.3904 1.1150 0.3775 0.101 Uiso calc R 1 . .
C C16 0.5747(2) 0.6209(3) 0.3948(2) 0.0937(9) Uani d . 1 . .
H H16A 0.6015 0.5556 0.4082 0.112 Uiso calc R 1 . .
C C17 0.4867(2) 0.6282(2) 0.34713(18) 0.0835(8) Uani d . 1 . .
H H17A 0.4539 0.5677 0.3268 0.100 Uiso calc R 1 . .
C C15 0.6223(2) 0.7092(3) 0.42233(18) 0.0950(10) Uani d . 1 . .
H H15A 0.6824 0.7036 0.4534 0.114 Uiso calc R 1 . .

loop_
_atom_site_aniso_label
_atom_site_aniso_U_11
_atom_site_aniso_U_22
_atom_site_aniso_U_33
_atom_site_aniso_U_12
_atom_site_aniso_U_13
_atom_site_aniso_U_23
Cl1 0.0609(4) 0.1297(6) 0.0347(3) -0.0162(4) 0.0073(2) -0.0082(3)
S1 0.0791(5) 0.0764(4) 0.0645(4) -0.0054(4) 0.0214(3) 0.0224(3)
N1 0.0406(9) 0.0694(12) 0.0419(9) -0.0089(9) 0.0060(7) -0.0041(8)
C5 0.0442(11) 0.0637(13) 0.0414(10) -0.0034(10) 0.0122(9) -0.0016(10)
C2 0.0385(10) 0.0500(11) 0.0375(9) -0.0028(9) 0.0086(8) -0.0009(8)
C1 0.0451(11) 0.0600(13) 0.0352(10) -0.0032(10) 0.0072(9) -0.0028(9)
N2 0.0397(9) 0.0629(11) 0.0414(8) -0.0110(8) 0.0131(7) -0.0021(8)
C9 0.0404(11) 0.0488(12) 0.0443(10) -0.0034(9) 0.0108(9) -0.0007(9)
C3 0.0337(10) 0.0538(12) 0.0380(10) -0.0036(9) 0.0069(8) -0.0020(8)
C4 0.0379(10) 0.0457(11) 0.0392(9) -0.0010(9) 0.0099(8) -0.0007(8)
C8 0.0407(11) 0.0739(15) 0.0563(13) -0.0125(11) 0.0128(10) -0.0010(11)
C10 0.0444(11) 0.0641(13) 0.0360(10) -0.0066(10) 0.0116(8) -0.0013(9)
C13 0.0488(12) 0.0720(15) 0.0406(10) -0.0003(11) 0.0237(9) 0.0066(10)
C6 0.0576(13) 0.0723(15) 0.0474(11) -0.0042(12) 0.0233(10) 0.0014(10)
C7 0.0489(13) 0.0824(17) 0.0647(14) -0.0100(12) 0.0266(11) 0.0031(12)
O1 0.0623(10) 0.1135(15) 0.0676(10) -0.0327(10) 0.0083(9) -0.0206(10)
C18 0.0603(14) 0.0692(16) 0.0676(14) -0.0016(13) 0.0346(12) -0.0020(12)
C12 0.0547(13) 0.0780(17) 0.0527(12) -0.0226(13) 0.0204(11) -0.0058(12)
C14 0.0569(14) 0.099(2) 0.0590(14) 0.0021(14) 0.0147(11) 0.0118(13)
C11 0.097(2) 0.0620(16) 0.0873(18) -0.0189(15) 0.0247(16) -0.0036(14)
C16 0.102(3) 0.094(2) 0.096(2) 0.032(2) 0.048(2) 0.0265(18)
C17 0.104(2) 0.0750(19) 0.090(2) 0.0042(17) 0.0571(18) 0.0035(15)
C15 0.0746(19) 0.123(3) 0.0808(19) 0.029(2) 0.0185(15) 0.0279(19)

loop_
_atom_type_symbol
_atom_type_description
_atom_type_scat_dispersion_real
_atom_type_scat_dispersion_imag
_atom_type_scat_source
C C 0.0033 0.0016 'International Tables Vol C Tables 4.2.6.8 and 6.1.1.4'
H H 0.0000 0.0000 'International Tables Vol C Tables 4.2.6.8 and 6.1.1.4'
N N 0.0061 0.0033 'International Tables Vol C Tables 4.2.6.8 and 6.1.1.4'
O O 0.0106 0.0060 'International Tables Vol C Tables 4.2.6.8 and 6.1.1.4'
S S 0.1246 0.1234 'International Tables Vol C Tables 4.2.6.8 and 6.1.1.4'
Cl Cl 0.1484 0.1585 'International Tables Vol C Tables 4.2.6.8 and 6.1.1.4'

loop_
_geom_angle_atom_site_label_1
_geom_angle_atom_site_label_2
_geom_angle_atom_site_label_3
_geom_angle_site_symmetry_1
_geom_angle_site_symmetry_3
_geom_angle
_geom_angle_publ_flag
C11 S1 C10 . . 89.23(11) ?
C1 N1 C9 . . 117.38(16) ?
C6 C5 C4 . . 120.21(19) ?
C6 C5 H5A . . 119.9 ?
C4 C5 H5A . . 119.9 ?
C3 C2 C1 . . 115.48(18) ?
C3 C2 C10 . . 123.01(16) ?
C1 C2 C10 . . 121.45(16) ?
N1 C1 C2 . . 126.77(18) ?
N1 C1 Cl1 . . 114.97(14) ?
C2 C1 Cl1 . . 118.26(16) ?
C12 N2 C13 . . 125.37(18) ?
C12 N2 C10 . . 114.62(18) ?
C13 N2 C10 . . 119.76(17) ?
N1 C9 C8 . . 119.12(17) ?
N1 C9 C4 . . 121.27(17) ?
C8 C9 C4 . . 119.61(18) ?
C2 C3 C4 . . 121.21(17) ?
C2 C3 H3A . . 119.4 ?
C4 C3 H3A . . 119.4 ?
C3 C4 C9 . . 117.83(16) ?
C3 C4 C5 . . 123.31(17) ?
C9 C4 C5 . . 118.86(18) ?
C7 C8 C9 . . 120.12(19) ?
C7 C8 H8A . . 119.9 ?
C9 C8 H8A . . 119.9 ?
N2 C10 C2 . . 113.12(15) ?
N2 C10 S1 . . 105.26(13) ?
C2 C10 S1 . . 110.80(14) ?
N2 C10 H10A . . 109.2 ?
C2 C10 H10A . . 109.2 ?
S1 C10 H10A . . 109.2 ?
C18 C13 C14 . . 118.7(2) ?
C18 C13 N2 . . 120.15(19) ?
C14 C13 N2 . . 121.1(2) ?
C5 C6 C7 . . 120.5(2) ?
C5 C6 H6A . . 119.8 ?
C7 C6 H6A . . 119.8 ?
C8 C7 C6 . . 120.7(2) ?
C8 C7 H7A . . 119.6 ?
C6 C7 H7A . . 119.6 ?
C13 C18 C17 . . 120.4(2) ?
C13 C18 H18A . . 119.8 ?
C17 C18 H18A . . 119.8 ?
O1 C12 N2 . . 125.5(2) ?
O1 C12 C11 . . 122.8(2) ?
N2 C12 C11 . . 111.71(19) ?
C15 C14 C13 . . 119.3(3) ?
C15 C14 H14A . . 120.3 ?
C13 C14 H14A . . 120.3 ?
C12 C11 S1 . . 107.20(18) ?
C12 C11 H11A . . 110.3 ?
S1 C11 H11A . . 110.3 ?
C12 C11 H11B . . 110.3 ?
S1 C11 H11B . . 110.3 ?
H11A C11 H11B . . 108.5 ?
C15 C16 C17 . . 119.6(3) ?
C15 C16 H16A . . 120.2 ?
C17 C16 H16A . . 120.2 ?
C16 C17 C18 . . 120.0(3) ?
C16 C17 H17A . . 120.0 ?
C18 C17 H17A . . 120.0 ?
C16 C15 C14 . . 121.9(3) ?
C16 C15 H15A . . 119.1 ?
C14 C15 H15A . . 119.1 ?

loop_
_geom_bond_atom_site_label_1
_geom_bond_atom_site_label_2
_geom_bond_site_symmetry_2
_geom_bond_distance
_geom_bond_publ_flag
Cl1 C1 . 1.7534(19) ?
S1 C11 . 1.790(3) ?
S1 C10 . 1.822(2) ?
N1 C1 . 1.292(3) ?
N1 C9 . 1.374(2) ?
C5 C6 . 1.357(3) ?
C5 C4 . 1.412(3) ?
C5 H5A . 0.9300 ?
C2 C3 . 1.363(2) ?
C2 C1 . 1.414(3) ?
C2 C10 . 1.508(3) ?
N2 C12 . 1.370(3) ?
N2 C13 . 1.422(3) ?
N2 C10 . 1.461(2) ?
C9 C8 . 1.397(3) ?
C9 C4 . 1.410(2) ?
C3 C4 . 1.407(3) ?
C3 H3A . 0.9300 ?
C8 C7 . 1.360(3) ?
C8 H8A . 0.9300 ?
C10 H10A . 0.9800 ?
C13 C18 . 1.377(3) ?
C13 C14 . 1.397(3) ?
C6 C7 . 1.399(3) ?
C6 H6A . 0.9300 ?
C7 H7A . 0.9300 ?
O1 C12 . 1.211(3) ?
C18 C17 . 1.393(4) ?
C18 H18A . 0.9300 ?
C12 C11 . 1.497(4) ?
C14 C15 . 1.377(4) ?
C14 H14A . 0.9300 ?
C11 H11A . 0.9700 ?
C11 H11B . 0.9700 ?
C16 C15 . 1.349(4) ?
C16 C17 . 1.369(4) ?
C16 H16A . 0.9300 ?
C17 H17A . 0.9300 ?
C15 H15A . 0.9300 ?

loop_
_geom_hbond_atom_site_label_D
_geom_hbond_atom_site_label_H
_geom_hbond_atom_site_label_A
_geom_hbond_site_symmetry_A
_geom_hbond_distance_DH
_geom_hbond_distance_HA
_geom_hbond_distance_DA
_geom_hbond_angle_DHA
C8 H8A N1 2 0.93 2.63 3.514(3) 158.2
C3 H3A O1 5_676 0.93 2.35 3.192(2) 150.7

loop_
_geom_torsion_atom_site_label_1
_geom_torsion_atom_site_label_2
_geom_torsion_atom_site_label_3
_geom_torsion_atom_site_label_4
_geom_torsion_site_symmetry_1
_geom_torsion_site_symmetry_2
_geom_torsion_site_symmetry_3
_geom_torsion_site_symmetry_4
_geom_torsion
_geom_torsion_publ_flag
C9 N1 C1 C2 . . . . 1.8(3) ?
C9 N1 C1 Cl1 . . . . -178.42(15) ?
C3 C2 C1 N1 . . . . -0.1(3) ?
C10 C2 C1 N1 . . . . -177.3(2) ?
C3 C2 C1 Cl1 . . . . -179.85(15) ?
C10 C2 C1 Cl1 . . . . 2.9(3) ?
C1 N1 C9 C8 . . . . 177.7(2) ?
C1 N1 C9 C4 . . . . -1.6(3) ?
C1 C2 C3 C4 . . . . -1.9(3) ?
C10 C2 C3 C4 . . . . 175.26(18) ?
C2 C3 C4 C9 . . . . 2.0(3) ?
C2 C3 C4 C5 . . . . -177.78(19) ?
N1 C9 C4 C3 . . . . -0.2(3) ?
C8 C9 C4 C3 . . . . -179.55(19) ?
N1 C9 C4 C5 . . . . 179.58(19) ?
C8 C9 C4 C5 . . . . 0.3(3) ?
C6 C5 C4 C3 . . . . 179.6(2) ?
C6 C5 C4 C9 . . . . -0.2(3) ?
N1 C9 C8 C7 . . . . -179.6(2) ?
C4 C9 C8 C7 . . . . -0.3(3) ?
C12 N2 C10 C2 . . . . -94.5(2) ?
C13 N2 C10 C2 . . . . 80.0(2) ?
C12 N2 C10 S1 . . . . 26.58(19) ?
C13 N2 C10 S1 . . . . -158.88(14) ?
C3 C2 C10 N2 . . . . 21.7(3) ?
C1 C2 C10 N2 . . . . -161.27(18) ?
C3 C2 C10 S1 . . . . -96.2(2) ?
C1 C2 C10 S1 . . . . 80.8(2) ?
C11 S1 C10 N2 . . . . -31.25(16) ?
C11 S1 C10 C2 . . . . 91.36(16) ?
C12 N2 C13 C18 . . . . 162.71(19) ?
C10 N2 C13 C18 . . . . -11.2(3) ?
C12 N2 C13 C14 . . . . -19.5(3) ?
C10 N2 C13 C14 . . . . 166.56(19) ?
C4 C5 C6 C7 . . . . 0.2(3) ?
C9 C8 C7 C6 . . . . 0.3(4) ?
C5 C6 C7 C8 . . . . -0.2(4) ?
C14 C13 C18 C17 . . . . 0.8(3) ?
N2 C13 C18 C17 . . . . 178.56(19) ?
C13 N2 C12 O1 . . . . -0.8(3) ?
C10 N2 C12 O1 . . . . 173.4(2) ?
C13 N2 C12 C11 . . . . -179.38(19) ?
C10 N2 C12 C11 . . . . -5.2(3) ?
C18 C13 C14 C15 . . . . -0.7(3) ?
N2 C13 C14 C15 . . . . -178.5(2) ?
O1 C12 C11 S1 . . . . 162.11(19) ?
N2 C12 C11 S1 . . . . -19.3(2) ?
C10 S1 C11 C12 . . . . 28.95(19) ?
C15 C16 C17 C18 . . . . -1.7(4) ?
C13 C18 C17 C16 . . . . 0.4(4) ?
C17 C16 C15 C14 . . . . 1.7(5) ?
C13 C14 C15 C16 . . . . -0.5(4) ?

loop_
_cod_related_entry_id
_cod_related_entry_database
_cod_related_entry_code
1 ChemSpider 9275049
